data_7114543
loop_
_publ_author_name
'Kumaraswamy, Sudha'
'Kommana, Praveen'
'Satish Kumar, N.'
'Kumara Swamy, K. C.'

_publ_section_title
;
 Novel reactions of phosphorus(iii) azides and isocyanates: unusual modes
 of cycloaddition with dipolarophiles and an unexpected case of ring
 expansionElectronic supplementary information (ESI) available: Platon
 diagrams with selected bond parameters for 4 and 6 and experimental
 details. See http://www.rsc.org/suppdata/cc/b1/b107087h/
;
_journal_issue 1
_journal_name_full 'Chemical Communications'
_journal_page_first 40
_journal_paper_doi 10.1039/b107087h
_journal_year 2002
_chemical_formula_sum 'C34 H42 F3 N2 O8 P'
_chemical_formula_weight 694.67
_chemical_name_systematic
; 
? 
;
_space_group_IT_number 2
_symmetry_cell_setting triclinic
_symmetry_space_group_name_Hall '-P 1'
_symmetry_space_group_name_H-M 'P -1'
_atom_sites_solution_hydrogens geom
_atom_sites_solution_primary direct
_atom_sites_solution_secondary difmap
_audit_creation_method SHELXL-97
_cell_angle_alpha 93.24(2)
_cell_angle_beta 91.41(2)
_cell_angle_gamma 107.85(2)
_cell_formula_units_Z 2
_cell_length_a 9.455(3)
_cell_length_b 10.861(3)
_cell_length_c 19.023(5)
_cell_measurement_temperature 293(2)
_cell_volume 1854.7(9)
_computing_structure_refinement 'SHELXL-97 (Sheldrick, 1997)'
_computing_structure_solution 'SHELXS-97 (Sheldrick, 1990)'
_diffrn_ambient_temperature 293(2)
_diffrn_measured_fraction_theta_full 1.000
_diffrn_measured_fraction_theta_max 1.000
_diffrn_radiation_monochromator graphite
_diffrn_radiation_source 'fine-focus sealed tube'
_diffrn_radiation_type MoK\a
_diffrn_radiation_wavelength 0.71073
_diffrn_reflns_av_R_equivalents 0.0000
_diffrn_reflns_av_sigmaI/netI 0.0354
_diffrn_reflns_limit_h_max 11
_diffrn_reflns_limit_h_min 0
_diffrn_reflns_limit_k_max 12
_diffrn_reflns_limit_k_min -12
_diffrn_reflns_limit_l_max 22
_diffrn_reflns_limit_l_min -22
_diffrn_reflns_number 6520
_diffrn_reflns_theta_full 24.97
_diffrn_reflns_theta_max 24.97
_diffrn_reflns_theta_min 1.07
_exptl_absorpt_coefficient_mu 0.138
_exptl_crystal_density_diffrn 1.244
_exptl_crystal_density_method 'not measured'
_exptl_crystal_F_000 732
_exptl_crystal_size_max 0.40
_exptl_crystal_size_mid 0.30
_exptl_crystal_size_min 0.20
_refine_diff_density_max 0.443
_refine_diff_density_min -0.467
_refine_diff_density_rms 0.057
_refine_ls_extinction_method none
_refine_ls_goodness_of_fit_ref 1.100
_refine_ls_hydrogen_treatment mixed
_refine_ls_matrix_type full
_refine_ls_number_parameters 454
_refine_ls_number_reflns 6520
_refine_ls_number_restraints 0
_refine_ls_restrained_S_all 1.100
_refine_ls_R_factor_all 0.0847
_refine_ls_R_factor_gt 0.0605
_refine_ls_shift/su_max 0.008
_refine_ls_shift/su_mean 0.000
_refine_ls_structure_factor_coef Fsqd
_refine_ls_weighting_details 'w=1/[\s^2^(Fo^2^)+(0.1129P)^2^+0.6510P] where P=(Fo^2^+2Fc^2^)/3'
_refine_ls_weighting_scheme calc
_refine_ls_wR_factor_gt 0.1698
_refine_ls_wR_factor_ref 0.1997
_reflns_number_gt 4419
_reflns_number_total 6520
_reflns_threshold_expression >2sigma(I)
_cod_data_source_file b107087h.txt
_cod_data_source_block compound_6
_cod_depositor_comments
;
The following automatic conversions were performed:

'_refine_ls_weighting_scheme' value 'calc
w=1/[\s^2^(Fo^2^)+(0.1129P)^2^+0.6510P] where P=(Fo^2^+2Fc^2^)/3' was
changed to 'calc'. New tag '_refine_ls_weighting_details' was
created. The value of the new tag was set to
'w=1/[\s^2^(Fo^2^)+(0.1129P)^2^+0.6510P] where P=(Fo^2^+2Fc^2^)/3'.

Automatic conversion script
Id: cif_fix_values 3143 2015-03-26 13:38:13Z robertas 
;
_cod_original_cell_volume 1854.6(9)
_cod_original_sg_symbol_H-M P-1
_cod_database_code 7114543

loop_
_symmetry_equiv_pos_as_xyz
'x, y, z'
'-x, -y, -z'

loop_
_atom_site_label
_atom_site_type_symbol
_atom_site_fract_x
_atom_site_fract_y
_atom_site_fract_z
_atom_site_U_iso_or_equiv
_atom_site_adp_type
_atom_site_occupancy
_atom_site_calc_flag
_atom_site_refinement_flags
P P 0.53322(8) 0.71170(6) 0.23850(3) 0.0341(2) Uani 1 d .
O1 O 0.4241(2) 0.61801(16) 0.17854(9) 0.0356(4) Uani 1 d .
O2 O 0.6935(2) 0.69552(17) 0.25288(9) 0.0376(4) Uani 1 d .
O3 O 0.4987(4) 1.0502(2) 0.26030(14) 0.0802(8) Uani 1 d .
O5 O 0.6985(8) 1.0120(4) 0.0697(2) 0.187(3) Uani 1 d .
O6 O 0.8166(4) 0.7803(5) 0.10611(19) 0.1228(14) Uani 1 d .
O7 O 0.5980(4) 0.7174(4) 0.05386(15) 0.1084(12) Uani 1 d .
O8 O 0.4679(2) 0.62466(18) 0.30576(10) 0.0415(5) Uani 1 d .
F1 F 0.3619(6) 0.4190(4) 0.3872(2) 0.172(2) Uani 1 d .
F2 F 0.2074(3) 0.4985(3) 0.43084(15) 0.1195(11) Uani 1 d .
F3 F 0.4339(4) 0.5958(4) 0.44748(15) 0.1535(16) Uani 1 d .
N1 N 0.4900(3) 0.8403(2) 0.27288(15) 0.0461(6) Uani 1 d .
H1N H 0.454(5) 0.836(4) 0.302(2) 0.080(17) Uiso 1 d .
C1 C 0.3407(3) 0.4871(2) 0.18113(13) 0.0338(6) Uani 1 d .
C2 C 0.1873(3) 0.4497(3) 0.16769(14) 0.0393(6) Uani 1 d .
C3 C 0.1127(4) 0.3195(3) 0.17374(17) 0.0544(8) Uani 1 d .
H3 H 0.0099 0.2911 0.1664 0.065 Uiso 1 calc R
C4 C 0.1833(4) 0.2292(3) 0.1902(2) 0.0637(9) Uani 1 d .
C5 C 0.3363(4) 0.2709(3) 0.19771(17) 0.0525(8) Uani 1 d .
H5 H 0.3859 0.2111 0.2064 0.063 Uiso 1 calc R
C6 C 0.4180(3) 0.3995(2) 0.19267(14) 0.0368(6) Uani 1 d .
C7 C 0.5856(3) 0.4379(3) 0.19175(15) 0.0409(6) Uani 1 d .
H7A H 0.6119 0.3667 0.1684 0.049 Uiso 1 calc R
H7B H 0.6190 0.5113 0.1628 0.049 Uiso 1 calc R
C8 C 0.6726(3) 0.4734(3) 0.26157(15) 0.0401(6) Uani 1 d .
C9 C 0.7085(4) 0.3773(3) 0.29627(18) 0.0530(8) Uani 1 d .
H9 H 0.6735 0.2918 0.2777 0.064 Uiso 1 calc R
C10 C 0.7953(4) 0.4064(3) 0.3578(2) 0.0632(9) Uani 1 d .
C11 C 0.8473(4) 0.5334(3) 0.38392(18) 0.0581(9) Uani 1 d .
H11 H 0.9066 0.5522 0.4253 0.070 Uiso 1 calc R
C12 C 0.8171(3) 0.6361(3) 0.35240(15) 0.0453(7) Uani 1 d .
C13 C 0.7256(3) 0.5992(3) 0.29112(14) 0.0386(6) Uani 1 d .
C14 C 0.1049(3) 0.5435(3) 0.14367(16) 0.0470(7) Uani 1 d .
C15 C 0.1763(4) 0.6094(4) 0.07924(19) 0.0689(10) Uani 1 d .
H15A H 0.2759 0.6631 0.0919 0.103 Uiso 1 calc R
H15B H 0.1194 0.6618 0.0621 0.103 Uiso 1 calc R
H15C H 0.1787 0.5447 0.0431 0.103 Uiso 1 calc R
C16 C 0.1035(5) 0.6456(4) 0.2022(2) 0.0774(12) Uani 1 d .
H16A H 0.2032 0.7012 0.2130 0.116 Uiso 1 calc R
H16B H 0.0636 0.6034 0.2436 0.116 Uiso 1 calc R
H16C H 0.0429 0.6964 0.1868 0.116 Uiso 1 calc R
C17 C -0.0570(4) 0.4709(4) 0.1229(2) 0.0731(11) Uani 1 d .
H17A H -0.1055 0.5309 0.1072 0.110 Uiso 1 calc R
H17B H -0.1059 0.4296 0.1628 0.110 Uiso 1 calc R
H17C H -0.0616 0.4064 0.0855 0.110 Uiso 1 calc R
C18 C 0.0946(6) 0.0888(4) 0.1969(4) 0.116(2) Uani 1 d .
H18A H 0.0615 0.0475 0.1509 0.174 Uiso 1 calc R
H18B H 0.0101 0.0843 0.2247 0.174 Uiso 1 calc R
H18C H 0.1562 0.0454 0.2194 0.174 Uiso 1 calc R
C19 C 0.8345(6) 0.3008(4) 0.3951(3) 0.1052(18) Uani 1 d .
H19A H 0.9143 0.3395 0.4294 0.158 Uiso 1 calc R
H19B H 0.8648 0.2459 0.3613 0.158 Uiso 1 calc R
H19C H 0.7491 0.2502 0.4183 0.158 Uiso 1 calc R
C20 C 0.8836(4) 0.7766(3) 0.38304(16) 0.0519(8) Uani 1 d .
C21 C 0.9784(6) 0.7858(5) 0.4503(2) 0.0923(14) Uani 1 d .
H21A H 1.0571 0.7495 0.4406 0.138 Uiso 1 calc R
H21B H 0.9177 0.7386 0.4856 0.138 Uiso 1 calc R
H21C H 1.0203 0.8751 0.4670 0.138 Uiso 1 calc R
C22 C 0.9844(6) 0.8567(4) 0.3304(2) 0.0872(14) Uani 1 d .
H22A H 1.0678 0.8253 0.3235 0.131 Uiso 1 calc R
H22B H 1.0192 0.9459 0.3482 0.131 Uiso 1 calc R
H22C H 0.9300 0.8497 0.2863 0.131 Uiso 1 calc R
C23 C 0.7639(5) 0.8376(5) 0.4013(3) 0.0977(16) Uani 1 d .
H23A H 0.8082 0.9195 0.4273 0.147 Uiso 1 calc R
H23B H 0.6923 0.7812 0.4295 0.147 Uiso 1 calc R
H23C H 0.7154 0.8509 0.3588 0.147 Uiso 1 calc R
C24 C 0.5264(4) 0.9532(3) 0.23831(16) 0.0512(8) Uani 1 d .
C25 C 0.6005(4) 0.9355(3) 0.17332(15) 0.0467(7) Uani 1 d .
C26 C 0.6509(5) 1.0421(3) 0.1253(2) 0.0692(10) Uani 1 d .
C27 C 0.7462(12) 1.1033(6) 0.0156(3) 0.193(4) Uani 1 d .
H27A H 0.6785 1.1530 0.0116 0.289 Uiso 1 calc R
H27B H 0.7475 1.0568 -0.0287 0.289 Uiso 1 calc R
H27C H 0.8443 1.1605 0.0282 0.289 Uiso 1 calc R
C28 C 0.6162(3) 0.8182(2) 0.16539(13) 0.0382(6) Uani 1 d .
C29 C 0.6894(4) 0.7724(3) 0.10568(17) 0.0535(8) Uani 1 d .
C30 C 0.6608(9) 0.6739(4) -0.0082(2) 0.184(4) Uani 1 d .
H30A H 0.7319 0.7468 -0.0268 0.276 Uiso 1 calc R
H30B H 0.5828 0.6342 -0.0432 0.276 Uiso 1 calc R
H30C H 0.7092 0.6120 0.0045 0.276 Uiso 1 calc R
C31 C 0.3300(4) 0.5955(3) 0.33588(15) 0.0559(8) Uani 1 d R
H31A H 0.2535 0.5424 0.3024 0.067 Uiso 1 calc R
H31B H 0.3068 0.6748 0.3482 0.067 Uiso 1 calc R
C32 C 0.3335(5) 0.5254(4) 0.3994(2) 0.0711(10) Uani 1 d .
N2 N 0.3927(5) 0.9119(4) 0.4192(2) 0.1035(13) Uani 1 d .
C33 C 0.3962(6) 1.0174(5) 0.4177(2) 0.0875(13) Uani 1 d .
C34 C 0.4010(8) 1.1499(5) 0.4146(3) 0.130(2) Uani 1 d .
H34A H 0.4673 1.1892 0.3791 0.195 Uiso 1 calc R
H34B H 0.4357 1.1955 0.4595 0.195 Uiso 1 calc R
H34C H 0.3031 1.1538 0.4032 0.195 Uiso 1 calc R
O4A O 0.6957(9) 1.1545(4) 0.1456(3) 0.117(2) Uani 0.65 d P
O4B O 0.5586(15) 1.1012(12) 0.1096(6) 0.117(4) Uani 0.35 d P

loop_
_atom_site_aniso_label
_atom_site_aniso_U_11
_atom_site_aniso_U_22
_atom_site_aniso_U_33
_atom_site_aniso_U_23
_atom_site_aniso_U_13
_atom_site_aniso_U_12
P 0.0452(4) 0.0287(3) 0.0327(4) 0.0030(3) -0.0010(3) 0.0179(3)
O1 0.0444(10) 0.0284(9) 0.0366(9) 0.0031(7) -0.0047(8) 0.0155(8)
O2 0.0411(10) 0.0350(9) 0.0403(10) 0.0054(8) -0.0040(8) 0.0168(8)
O3 0.137(3) 0.0428(13) 0.0783(17) 0.0027(12) 0.0150(16) 0.0527(15)
O5 0.386(8) 0.081(2) 0.113(3) 0.064(2) 0.107(4) 0.085(4)
O6 0.101(3) 0.208(4) 0.089(2) 0.028(2) 0.033(2) 0.087(3)
O7 0.107(2) 0.134(3) 0.0550(17) -0.0374(18) 0.0165(16) 0.001(2)
O8 0.0529(12) 0.0409(10) 0.0387(10) 0.0103(8) 0.0065(9) 0.0244(9)
F1 0.269(5) 0.115(3) 0.188(4) 0.100(3) 0.110(4) 0.117(3)
F2 0.109(2) 0.161(3) 0.0883(18) 0.0552(18) 0.0439(16) 0.0299(19)
F3 0.134(3) 0.236(4) 0.0640(17) 0.038(2) -0.0268(18) 0.015(3)
N1 0.0677(18) 0.0381(13) 0.0407(14) 0.0036(11) 0.0032(13) 0.0281(12)
C1 0.0406(14) 0.0312(13) 0.0309(13) 0.0045(10) -0.0004(10) 0.0129(11)
C2 0.0417(15) 0.0446(15) 0.0338(13) 0.0072(11) -0.0013(11) 0.0158(12)
C3 0.0420(17) 0.0582(19) 0.0591(19) 0.0164(15) -0.0050(14) 0.0082(14)
C4 0.060(2) 0.0412(17) 0.082(2) 0.0202(16) -0.0095(18) 0.0026(15)
C5 0.060(2) 0.0354(15) 0.063(2) 0.0103(14) -0.0121(15) 0.0167(14)
C6 0.0438(15) 0.0324(13) 0.0364(14) 0.0008(10) -0.0053(11) 0.0155(11)
C7 0.0470(16) 0.0344(14) 0.0470(15) -0.0024(11) -0.0032(12) 0.0226(12)
C8 0.0398(15) 0.0376(14) 0.0483(15) 0.0068(12) -0.0031(12) 0.0195(12)
C9 0.0567(19) 0.0367(15) 0.070(2) 0.0123(14) -0.0082(16) 0.0210(14)
C10 0.060(2) 0.057(2) 0.078(2) 0.0269(18) -0.0132(18) 0.0234(16)
C11 0.0562(19) 0.064(2) 0.0542(19) 0.0196(16) -0.0157(15) 0.0180(16)
C12 0.0433(16) 0.0525(17) 0.0415(15) 0.0095(13) -0.0030(12) 0.0163(13)
C13 0.0396(14) 0.0400(14) 0.0409(14) 0.0103(11) -0.0012(11) 0.0179(12)
C14 0.0457(16) 0.0565(18) 0.0448(16) 0.0080(13) -0.0023(13) 0.0241(14)
C15 0.067(2) 0.089(3) 0.064(2) 0.0343(19) 0.0013(18) 0.040(2)
C16 0.082(3) 0.096(3) 0.074(2) -0.015(2) -0.014(2) 0.062(2)
C17 0.050(2) 0.091(3) 0.082(3) 0.015(2) -0.0125(18) 0.0284(19)
C18 0.089(3) 0.053(2) 0.189(6) 0.050(3) -0.030(4) -0.007(2)
C19 0.119(4) 0.076(3) 0.130(4) 0.038(3) -0.047(3) 0.044(3)
C20 0.0539(18) 0.0542(18) 0.0436(16) 0.0002(13) -0.0103(14) 0.0125(14)
C21 0.103(3) 0.091(3) 0.068(3) -0.001(2) -0.039(2) 0.011(3)
C22 0.111(4) 0.058(2) 0.067(2) -0.0006(19) -0.002(2) -0.010(2)
C23 0.089(3) 0.101(3) 0.103(3) -0.051(3) -0.030(3) 0.043(3)
C24 0.073(2) 0.0304(14) 0.0544(18) 0.0008(13) -0.0044(15) 0.0228(14)
C25 0.0643(19) 0.0313(14) 0.0456(16) 0.0039(12) -0.0078(14) 0.0170(13)
C26 0.112(3) 0.0402(19) 0.061(2) 0.0126(16) 0.008(2) 0.0306(19)
C27 0.353(13) 0.098(4) 0.102(5) 0.065(4) 0.050(6) 0.021(6)
C28 0.0490(16) 0.0326(13) 0.0338(13) 0.0050(10) -0.0042(11) 0.0138(11)
C29 0.071(2) 0.0475(17) 0.0483(18) 0.0152(14) 0.0138(16) 0.0241(16)
C30 0.240(9) 0.200(8) 0.083(4) -0.056(5) 0.064(5) 0.033(7)
C31 0.060(2) 0.064(2) 0.0493(18) 0.0112(15) 0.0078(15) 0.0258(16)
C32 0.082(3) 0.078(3) 0.055(2) 0.0244(19) 0.017(2) 0.023(2)
N2 0.139(4) 0.089(3) 0.084(3) -0.013(2) 0.014(2) 0.041(3)
C33 0.102(3) 0.085(3) 0.071(3) -0.018(2) 0.020(2) 0.026(3)
C34 0.199(7) 0.076(3) 0.122(4) -0.005(3) 0.057(4) 0.050(4)
O4A 0.187(6) 0.036(2) 0.127(5) 0.022(3) 0.058(4) 0.027(3)
O4B 0.171(11) 0.112(8) 0.116(8) 0.086(7) 0.040(7) 0.097(8)

loop_
_atom_type_symbol
_atom_type_description
_atom_type_scat_dispersion_real
_atom_type_scat_dispersion_imag
_atom_type_scat_source
C C 0.0033 0.0016 'International Tables Vol C Tables 4.2.6.8 and 6.1.1.4'
H H 0.0000 0.0000 'International Tables Vol C Tables 4.2.6.8 and 6.1.1.4'
O O 0.0106 0.0060 'International Tables Vol C Tables 4.2.6.8 and 6.1.1.4'
P P 0.1023 0.0942 'International Tables Vol C Tables 4.2.6.8 and 6.1.1.4'
F F 0.0171 0.0103 'International Tables Vol C Tables 4.2.6.8 and 6.1.1.4'
N N 0.0061 0.0033 'International Tables Vol C Tables 4.2.6.8 and 6.1.1.4'

loop_
_geom_angle_atom_site_label_1
_geom_angle_atom_site_label_2
_geom_angle_atom_site_label_3
_geom_angle
O2 P O1 118.61(10)
O2 P O8 90.65(10)
O1 P O8 97.04(10)
O2 P N1 121.39(13)
O1 P N1 118.93(12)
O8 P N1 92.66(12)
O2 P C28 87.63(11)
O1 P C28 86.37(11)
O8 P C28 176.59(11)
N1 P C28 85.74(13)
C1 O1 P 128.48(16)
C13 O2 P 126.54(17)
C26 O5 C27 121.8(5)
C29 O7 C30 116.7(5)
C31 O8 P 130.88(18)
C24 N1 P 119.7(2)
C6 C1 C2 123.1(2)
C6 C1 O1 117.5(2)
C2 C1 O1 119.3(2)
C3 C2 C1 115.5(3)
C3 C2 C14 121.3(3)
C1 C2 C14 123.1(2)
C2 C3 C4 123.5(3)
C5 C4 C3 117.9(3)
C5 C4 C18 121.3(3)
C3 C4 C18 120.8(3)
C4 C5 C6 121.7(3)
C5 C6 C1 117.8(3)
C5 C6 C7 119.8(2)
C1 C6 C7 122.0(2)
C8 C7 C6 117.8(2)
C13 C8 C9 117.9(3)
C13 C8 C7 123.1(2)
C9 C8 C7 119.0(3)
C10 C9 C8 121.0(3)
C11 C10 C9 118.5(3)
C11 C10 C19 120.8(3)
C9 C10 C19 120.6(3)
C10 C11 C12 124.3(3)
C11 C12 C13 114.2(3)
C11 C12 C20 121.5(3)
C13 C12 C20 124.3(3)
C8 C13 C12 124.1(2)
C8 C13 O2 116.5(2)
C12 C13 O2 119.2(2)
C15 C14 C17 107.4(3)
C15 C14 C16 110.0(3)
C17 C14 C16 106.5(3)
C15 C14 C2 109.9(2)
C17 C14 C2 110.9(3)
C16 C14 C2 112.1(3)
C23 C20 C22 109.2(4)
C23 C20 C21 107.0(3)
C22 C20 C21 106.9(3)
C23 C20 C12 111.8(3)
C22 C20 C12 109.8(3)
C21 C20 C12 112.0(3)
O3 C24 N1 123.2(3)
O3 C24 C25 127.3(3)
N1 C24 C25 109.5(2)
C28 C25 C24 112.1(3)
C28 C25 C26 126.9(3)
C24 C25 C26 121.0(3)
O4A C26 O5 116.5(5)
O4A C26 O4B 68.5(6)
O5 C26 O4B 106.8(6)
O4A C26 C25 123.1(4)
O5 C26 C25 114.9(3)
O4B C26 C25 116.8(6)
C25 C28 C29 124.7(3)
C25 C28 P 112.9(2)
C29 C28 P 122.41(19)
O6 C29 O7 122.8(4)
O6 C29 C28 124.3(3)
O7 C29 C28 112.8(3)
O8 C31 C32 109.3(3)
F1 C32 F2 107.3(4)
F1 C32 F3 107.2(4)
F2 C32 F3 104.8(4)
F1 C32 C31 113.4(3)
F2 C32 C31 111.7(4)
F3 C32 C31 111.9(3)
N2 C33 C34 179.0(5)
C26 O4A O4B 58.1(5)
C26 O4B O4A 53.4(5)

loop_
_geom_bond_atom_site_label_1
_geom_bond_atom_site_label_2
_geom_bond_distance
P O2 1.5971(19)
P O1 1.6025(19)
P O8 1.6520(19)
P N1 1.675(3)
P C28 1.889(3)
O1 C1 1.403(3)
O2 C13 1.409(3)
O3 C24 1.215(3)
O5 C26 1.226(5)
O5 C27 1.452(5)
O6 C29 1.178(5)
O7 C29 1.285(4)
O7 C30 1.453(4)
O8 C31 1.390(4)
F1 C32 1.275(5)
F2 C32 1.306(5)
F3 C32 1.324(5)
N1 C24 1.378(4)
C1 C6 1.389(4)
C1 C2 1.394(4)
C2 C3 1.386(4)
C2 C14 1.541(4)
C3 C4 1.389(5)
C4 C5 1.378(5)
C4 C18 1.513(5)
C5 C6 1.383(4)
C6 C7 1.511(4)
C7 C8 1.511(4)
C8 C13 1.383(4)
C8 C9 1.388(4)
C9 C10 1.377(5)
C10 C11 1.373(5)
C10 C19 1.515(4)
C11 C12 1.396(4)
C12 C13 1.397(4)
C12 C20 1.535(4)
C14 C15 1.521(5)
C14 C17 1.522(5)
C14 C16 1.530(5)
C20 C23 1.515(5)
C20 C22 1.518(5)
C20 C21 1.524(5)
C24 C25 1.468(5)
C25 C28 1.328(4)
C25 C26 1.486(4)
C26 O4A 1.200(6)
C26 O4B 1.270(10)
C28 C29 1.484(4)
C31 C32 1.469(5)
N2 C33 1.137(6)
C33 C34 1.430(7)
O4A O4B 1.391(13)

loop_
_geom_hbond_atom_site_label_D
_geom_hbond_atom_site_label_H
_geom_hbond_atom_site_label_A
_geom_hbond_distance_DH
_geom_hbond_distance_HA
_geom_hbond_distance_DA
_geom_hbond_angle_DHA
N1 H1N N2 0.66(4) 2.47(4) 3.085(5) 156(5)
